data_7710028
loop_
_publ_author_name
'Jiajaroen, Suwadee'
'Dungkeaw, Winya'
'Kielar, Filip'
'Sukwattanasinitt, Mongkol'
'Sahasithiwat, Somboon'
'Zenno, Hikaru'
'Hayami, Shinya'
'Azam, Mohammad'
'Al-Resayes, Saud I'
'Chainok, Kittipong'

_publ_section_title
;
 Four series of lanthanide coordination polymers based on the
 tetrabromobenzene-1,4-dicarboxylate ligand: structural diversity and
 multifunctional properties
;
_journal_name_full 'Dalton Transactions'
_journal_paper_doi 10.1039/D2DT00007E
_journal_year 2022
_chemical_formula_moiety 'C26.7 H15.4 Br12 Dy2 O17'
_chemical_formula_sum 'C26.7 H15.4 Br12 Dy2 O17'
_chemical_formula_weight 1891.99
_space_group_crystal_system monoclinic
_space_group_IT_number 14
_space_group_name_Hall '-P 2yn'
_space_group_name_H-M_alt 'P 1 21/n 1'
_atom_sites_solution_hydrogens mixed
_audit_creation_date 2019-05-27
_audit_creation_method
;
Olex2 1.2
(compiled 2018.05.29 svn.r3508 for OlexSys, GUI svn.r5506)
;
_audit_update_record
;
2019-07-12 deposited with the CCDC.	2022-04-13 downloaded from the CCDC.
;
_cell_angle_alpha 90
_cell_angle_beta 97.910(10)
_cell_angle_gamma 90
_cell_formula_units_Z 4
_cell_length_a 11.550(4)
_cell_length_b 17.970(5)
_cell_length_c 21.577(6)
_cell_measurement_reflns_used 9883
_cell_measurement_temperature 296
_cell_measurement_theta_max 27.290
_cell_measurement_theta_min 3.154
_cell_volume 4436(2)
_computing_cell_refinement 'SAINT V8.38A (?, 2016)'
_computing_data_reduction 'SAINT V8.38A (?, 2016)'
_computing_molecular_graphics 'Olex2 (Dolomanov et al., 2009)'
_computing_publication_material 'Olex2 (Dolomanov et al., 2009)'
_computing_structure_refinement 'ShelXL (Sheldrick, 2015)'
_computing_structure_solution 'SHELXT 2014/5 (Sheldrick, 2014)'
_diffrn_ambient_temperature 296
_diffrn_detector 'Bruker PHOTON 100 area detector'
_diffrn_detector_area_resol_mean 10.5
_diffrn_detector_type 'PHOTON area detector'
_diffrn_measured_fraction_theta_full 0.997
_diffrn_measured_fraction_theta_max 0.997
_diffrn_measurement_device 'four-circle KAPPA diffractometer'
_diffrn_measurement_device_type 'Bruker D8 QUEST CMOS'
_diffrn_measurement_method '\f and \w scans'
_diffrn_radiation_collimation '0.5 mm'
_diffrn_radiation_monochromator 'graphiteDouble Bounce Multilayer Mirror'
_diffrn_radiation_probe x-ray
_diffrn_radiation_type MoK\a
_diffrn_radiation_wavelength 0.71073
_diffrn_reflns_av_R_equivalents 0.0802
_diffrn_reflns_av_unetI/netI 0.0477
_diffrn_reflns_Laue_measured_fraction_full 0.997
_diffrn_reflns_Laue_measured_fraction_max 0.997
_diffrn_reflns_limit_h_max 14
_diffrn_reflns_limit_h_min -14
_diffrn_reflns_limit_k_max 22
_diffrn_reflns_limit_k_min -20
_diffrn_reflns_limit_l_max 26
_diffrn_reflns_limit_l_min -26
_diffrn_reflns_number 75522
_diffrn_reflns_point_group_measured_fraction_full 0.997
_diffrn_reflns_point_group_measured_fraction_max 0.997
_diffrn_reflns_theta_full 25.242
_diffrn_reflns_theta_max 26.000
_diffrn_reflns_theta_min 2.883
_diffrn_source 'microfocus sealed x-ray tube'
_diffrn_source_type 'Incoatec I\mus'
_diffrn_standards_number 0
_exptl_absorpt_coefficient_mu 14.218
_exptl_absorpt_correction_T_max 0.7455
_exptl_absorpt_correction_T_min 0.5502
_exptl_absorpt_correction_type multi-scan
_exptl_absorpt_process_details
'SADABS-2016/2 (Bruker,2016/2) was used for absorption correction. wR2(int) was 0.1183 before and 0.0780 after correction. The Ratio of minimum to maximum transmission is 0.7380. The \l/2 correction factor is Not present.'
_exptl_crystal_colour colourless
_exptl_crystal_colour_primary colourless
_exptl_crystal_density_diffrn 2.833
_exptl_crystal_description plate
_exptl_crystal_F_000 3454
_exptl_crystal_size_max 0.18
_exptl_crystal_size_mid 0.16
_exptl_crystal_size_min 0.08
_refine_diff_density_max 1.386
_refine_diff_density_min -0.946
_refine_diff_density_rms 0.188
_refine_ls_extinction_coef 0.000091(16)
_refine_ls_extinction_expression Fc^*^=kFc[1+0.001xFc^2^\l^3^/sin(2\q)]^-1/4^
_refine_ls_extinction_method 'SHELXL-2018/3 (Sheldrick 2018)'
_refine_ls_goodness_of_fit_ref 1.066
_refine_ls_hydrogen_treatment mixed
_refine_ls_matrix_type full
_refine_ls_number_parameters 581
_refine_ls_number_reflns 8699
_refine_ls_number_restraints 91
_refine_ls_restrained_S_all 1.063
_refine_ls_R_factor_all 0.0695
_refine_ls_R_factor_gt 0.0435
_refine_ls_shift/su_max 0.001
_refine_ls_shift/su_mean 0.000
_refine_ls_structure_factor_coef Fsqd
_refine_ls_weighting_details 'w=1/[\s^2^(Fo^2^)+(0.0144P)^2^+55.7176P] where P=(Fo^2^+2Fc^2^)/3'
_refine_ls_weighting_scheme calc
_refine_ls_wR_factor_gt 0.0772
_refine_ls_wR_factor_ref 0.0850
_reflns_Friedel_coverage 0.000
_reflns_number_gt 6548
_reflns_number_total 8699
_reflns_threshold_expression 'I > 2\s(I)'
_cod_data_source_file d2dt00007e2.cif
_cod_data_source_block 15dy
_cod_original_formula_sum 'C26.70 H15.40 Br12 Dy2 O17'
_cod_database_code 7710028
_shelx_shelxl_version_number 2018/3
_shelx_space_group_comment
;
The symmetry employed for this shelxl refinement is uniquely defined
by the following loop, which should always be used as a source of
symmetry information in preference to the above space-group names.
They are only intended as comments.
;
_shelx_estimated_absorpt_t_max 0.396
_shelx_estimated_absorpt_t_min 0.184
_olex2_refinement_description
;
1. Fixed Uiso
 At 1.5 times of:
  All C(H,H,H) groups, All O(H) groups, All O(H,H) groups
2. Restrained distances
 O14-H14
 0.85 with sigma of 0.01
 O17-H17
 0.85 with sigma of 0.01
 O13A-H13A
 0.85 with sigma of 0.01
 O13-H13
 0.85 with sigma of 0.01
 O15-H15A = O15-H15B
 0.85 with sigma of 0.02
 O16-H16A = O16-H16B
 0.85 with sigma of 0.02
 C26-H14
 1.915338 with sigma of 0.02
 Dy2-H14
 2.96379 with sigma of 0.02
 C27-H17
 1.91147 with sigma of 0.02
 Dy2-H17
 3.083201 with sigma of 0.02
 C25A-H13A
 2.001639 with sigma of 0.02
 Dy2-H13A
 2.970671 with sigma of 0.02
 C25-H13
 2.006304 with sigma of 0.02
 Dy2-H13
 2.996201 with sigma of 0.02
 H15A-H15B
 1.34 with sigma of 0.04
 H16A-H16B
 1.34 with sigma of 0.04
 Dy2-O15 \\sim Dy2-O18
 with sigma of 0.01
 Dy2-O14 \\sim Dy2-O17
 with sigma of 0.01
 O14-C26 \\sim O17-C27
 with sigma of 0.01
 Dy2-O13 \\sim Dy2-O13A
 with sigma of 0.02
 O13-C25 \\sim O13A-C25A
 with sigma of 0.02
 Dy2-C25 \\sim Dy2-C25A
 with sigma of 0.04
 Dy2-H15A \\sim Dy2-H15B
 with sigma of 0.02
 Dy2-H16A \\sim Dy2-H16B
 with sigma of 0.02
3. Uiso/Uaniso restraints and constraints
Uanis(O17) \\sim Ueq, Uanis(C27) \\sim Ueq: with sigma of 0.01 and sigma for
terminal atoms of 0.02
Uanis(O18) \\sim Ueq: with sigma of 0.01 and sigma for terminal atoms of 0.02
Uanis(O13) \\sim Ueq, Uanis(C25) \\sim Ueq: with sigma of 0.01 and sigma for
terminal atoms of 0.02
Uanis(O13A) \\sim Ueq, Uanis(C25A) \\sim Ueq: with sigma of 0.01 and sigma for
terminal atoms of 0.02
4. Rigid body (RIGU) restrains
 Dy2, O17, C27
 with sigma for 1-2 distances of 0.001 and sigma for 1-3 distances of 0.001
 Dy2, O18
 with sigma for 1-2 distances of 0.001 and sigma for 1-3 distances of 0.001
 Dy2, O13, C25
 with sigma for 1-2 distances of 0.001 and sigma for 1-3 distances of 0.001
 Dy2, O13A, C25A
 with sigma for 1-2 distances of 0.001 and sigma for 1-3 distances of 0.001
5. Others
 Sof(O13A)=Sof(H13A)=Sof(C25A)=Sof(H25D)=Sof(H25E)=Sof(H25F)=1-FVAR(1)
 Sof(O13)=Sof(H13)=Sof(C25)=Sof(H25A)=Sof(H25B)=Sof(H25C)=FVAR(1)
 Fixed Sof: O17(0.7) H17(0.7) O18(0.3) H18A(0.3) H18B(0.3) C27(0.7) H27A(0.7)
 H27B(0.7) H27C(0.7)
6.a Rotating group:
 O18(H18A,H18B)
6.b Idealised Me refined as rotating group:
 C25(H25A,H25B,H25C), C25A(H25D,H25E,H25F), C26(H26A,H26B,H26C), C27(H27A,H27B,
 H27C)
;
_olex2_submission_special_instructions 'No special instructions were received'

loop_
_space_group_symop_operation_xyz
'x, y, z'
'-x+1/2, y+1/2, -z+1/2'
'-x, -y, -z'
'x-1/2, -y-1/2, z-1/2'

loop_
_atom_site_label
_atom_site_type_symbol
_atom_site_fract_x
_atom_site_fract_y
_atom_site_fract_z
_atom_site_U_iso_or_equiv
_atom_site_adp_type
_atom_site_occupancy
_atom_site_site_symmetry_order
_atom_site_calc_flag
_atom_site_refinement_flags_posn
_atom_site_refinement_flags_adp
_atom_site_refinement_flags_occupancy
_atom_site_disorder_assembly
_atom_site_disorder_group
Dy1 Dy 0.43693(3) 0.74796(2) 0.63078(2) 0.01358(9) Uani 1 1 d . . . . .
Dy2 Dy 0.49652(3) 0.24942(2) 0.87171(2) 0.01579(10) Uani 1 1 d D U . . .
Br1 Br 0.31522(10) 0.67308(5) 0.85030(5) 0.0422(3) Uani 1 1 d . . . . .
Br2 Br 0.31255(11) 0.51581(5) 0.93034(4) 0.0428(3) Uani 1 1 d . . . . .
Br3 Br 0.21434(10) 0.35571(5) 0.70484(5) 0.0430(3) Uani 1 1 d . . . . .
Br4 Br 0.21070(10) 0.51567(6) 0.62432(4) 0.0398(3) Uani 1 1 d . . . . .
Br5 Br 0.60338(9) 0.95028(5) 0.81285(4) 0.0352(2) Uani 1 1 d . . . . .
Br6 Br 0.65009(11) 0.94691(5) 0.96848(4) 0.0474(3) Uani 1 1 d . . . . .
Br7 Br 0.70287(11) 0.63574(6) 0.96336(5) 0.0508(3) Uani 1 1 d . . . . .
Br8 Br 0.66938(12) 0.64078(6) 0.80609(5) 0.0570(3) Uani 1 1 d . . . . .
Br9 Br 0.54690(10) 0.67093(6) 0.45798(5) 0.0488(3) Uani 1 1 d . . . . .
Br10 Br 0.43823(11) 0.54466(6) 0.35185(5) 0.0524(3) Uani 1 1 d . . . . .
Br11 Br 0.51330(10) 0.86297(5) 0.40182(5) 0.0450(3) Uani 1 1 d . . . . .
Br12 Br 0.41214(10) 1.02870(5) 0.35124(4) 0.0397(3) Uani 1 1 d . . . . .
O1 O 0.3317(5) 0.6822(3) 0.6926(3) 0.0339(15) Uani 1 1 d . . . . .
O2 O 0.1404(5) 0.6804(3) 0.6935(3) 0.0298(14) Uani 1 1 d . . . . .
O3 O 0.3626(5) 0.3442(3) 0.8565(3) 0.0290(14) Uani 1 1 d . . . . .
O4 O 0.1728(5) 0.3510(3) 0.8611(3) 0.0283(14) Uani 1 1 d . . . . .
O5 O 0.5476(5) 0.7835(3) 0.7187(3) 0.0320(15) Uani 1 1 d . . . . .
O6 O 0.7343(6) 0.8164(4) 0.7325(3) 0.0428(18) Uani 1 1 d . . . . .
O7 O 0.8052(5) 0.7909(4) 1.0486(3) 0.0308(15) Uani 1 1 d . . . . .
O8 O 0.6149(5) 0.7834(4) 1.0534(3) 0.0305(14) Uani 1 1 d . . . . .
O9 O 0.5443(5) 0.6491(3) 0.6180(3) 0.0310(15) Uani 1 1 d . . . . .
O10 O 0.7153(5) 0.6077(4) 0.5987(4) 0.056(2) Uani 1 1 d . . . . .
O11 O 0.5344(5) 0.8121(3) 0.5678(3) 0.0305(15) Uani 1 1 d . . . . .
O12 O 0.7001(5) 0.8469(4) 0.5363(3) 0.0431(18) Uani 1 1 d . . . . .
O13 O 0.5960(14) 0.3677(6) 0.8925(8) 0.052(5) Uani 0.67(3) 1 d D U P A 1
H13 H 0.636(12) 0.379(3) 0.928(3) 0.077 Uiso 0.67(3) 1 d DR . P A 1
O13A O 0.608(2) 0.3630(10) 0.8689(15) 0.036(7) Uani 0.33(3) 1 d D U P A 2
H13A H 0.676(10) 0.363(3) 0.858(12) 0.054 Uiso 0.33(3) 1 d DR . P A 2
O14 O 0.6258(6) 0.2455(5) 0.9702(3) 0.067(3) Uani 1 1 d D . . . .
H14 H 0.691(5) 0.269(5) 0.974(2) 0.100 Uiso 1 1 d DR . . . .
O15 O 0.6819(6) 0.2272(5) 0.8483(4) 0.062(3) Uani 1 1 d D . . . .
H15A H 0.740(4) 0.229(8) 0.877(2) 0.093 Uiso 1 1 d DR . . . .
H15B H 0.706(5) 0.248(6) 0.817(3) 0.093 Uiso 1 1 d DR . . . .
O16 O 0.5438(6) 0.1199(4) 0.8912(4) 0.049(2) Uani 1 1 d D . . . .
H16A H 0.493(3) 0.086(2) 0.891(6) 0.074 Uiso 1 1 d DR . . . .
H16B H 0.608(4) 0.100(2) 0.885(6) 0.074 Uiso 1 1 d DR . . . .
O17 O 0.5123(19) 0.2986(9) 0.7671(4) 0.036(3) Uani 0.7 1 d D U P A 2
H17 H 0.533(11) 0.343(2) 0.7580(15) 0.054 Uiso 0.7 1 d DR . P B 2
O18 O 0.512(7) 0.280(3) 0.7691(10) 0.076(17) Uani 0.3 1 d D U P A 1
H18A H 0.447669 0.269039 0.744213 0.115 Uiso 0.3 1 d GR . P A 1
H18B H 0.564696 0.254558 0.753191 0.115 Uiso 0.3 1 d GR . P A 1
C1 C 0.2403(7) 0.6550(4) 0.7069(4) 0.0218(19) Uani 1 1 d . . . . .
C2 C 0.2517(7) 0.5822(4) 0.7438(4) 0.0172(17) Uani 1 1 d . . . . .
C3 C 0.2788(7) 0.5825(4) 0.8085(4) 0.0224(18) Uani 1 1 d . . . . .
C4 C 0.2812(7) 0.5157(4) 0.8419(4) 0.0196(18) Uani 1 1 d . . . . .
C5 C 0.2612(6) 0.4485(4) 0.8114(3) 0.0143(16) Uani 1 1 d . . . . .
C6 C 0.2386(7) 0.4484(5) 0.7460(4) 0.0223(18) Uani 1 1 d . . . . .
C7 C 0.2341(7) 0.5145(4) 0.7128(4) 0.0198(18) Uani 1 1 d . . . . .
C8 C 0.2660(7) 0.3745(4) 0.8460(4) 0.0182(17) Uani 1 1 d . . . . .
C9 C 0.6425(8) 0.7990(5) 0.7519(4) 0.025(2) Uani 1 1 d . . . . .
C10 C 0.6455(7) 0.7955(4) 0.8224(4) 0.0183(17) Uani 1 1 d . . . . .
C11 C 0.6382(7) 0.8608(4) 0.8566(3) 0.0184(17) Uani 1 1 d . . . . .
C12 C 0.6574(7) 0.8585(4) 0.9221(3) 0.0177(17) Uani 1 1 d . . . . .
C13 C 0.6787(7) 0.7911(5) 0.9531(4) 0.0192(18) Uani 1 1 d . . . . .
C14 C 0.6797(8) 0.7264(5) 0.9191(4) 0.0244(19) Uani 1 1 d . . . . .
C15 C 0.6644(8) 0.7283(5) 0.8539(4) 0.026(2) Uani 1 1 d . . . . .
C16 C 0.7024(7) 0.7888(4) 1.0251(4) 0.0187(18) Uani 1 1 d . . . . .
C17 C 0.6083(7) 0.6071(4) 0.5905(4) 0.025(2) Uani 1 1 d . . . . .
C18 C 0.5493(7) 0.5524(5) 0.5441(5) 0.028(2) Uani 1 1 d . . . . .
C19 C 0.5212(8) 0.5716(5) 0.4818(5) 0.031(2) Uani 1 1 d . . . . .
C20 C 0.4740(8) 0.5200(5) 0.4371(4) 0.029(2) Uani 1 1 d . . . . .
C21 C 0.5982(7) 0.8567(4) 0.5436(4) 0.0204(18) Uani 1 1 d . . . . .
C22 C 0.5454(7) 0.9310(4) 0.5211(4) 0.0209(18) Uani 1 1 d . . . . .
C23 C 0.5062(7) 0.9422(5) 0.4583(4) 0.0237(19) Uani 1 1 d . . . . .
C24 C 0.4616(7) 1.0116(5) 0.4368(4) 0.0211(18) Uani 1 1 d . . . . .
C25 C 0.5875(17) 0.4367(9) 0.8487(11) 0.061(6) Uani 0.67(3) 1 d D U P A 1
H25A H 0.625705 0.426068 0.812953 0.091 Uiso 0.67(3) 1 calc GR . P A 1
H25B H 0.624676 0.478430 0.870986 0.091 Uiso 0.67(3) 1 calc GR . P A 1
H25C H 0.506753 0.448104 0.835245 0.091 Uiso 0.67(3) 1 calc GR . P A 1
C25A C 0.577(3) 0.4431(14) 0.887(2) 0.049(10) Uani 0.33(3) 1 d D U P A 2
H25D H 0.523856 0.464615 0.853440 0.074 Uiso 0.33(3) 1 calc GR . P A 2
H25E H 0.646427 0.472628 0.894265 0.074 Uiso 0.33(3) 1 calc GR . P A 2
H25F H 0.539936 0.441714 0.924210 0.074 Uiso 0.33(3) 1 calc GR . P A 2
C26 C 0.6267(11) 0.1962(8) 1.0230(5) 0.076(4) Uani 1 1 d D . . . .
H26A H 0.614761 0.145973 1.008378 0.114 Uiso 1 1 calc GR . . . .
H26B H 0.565268 0.210021 1.046504 0.114 Uiso 1 1 calc GR . . . .
H26C H 0.700677 0.199839 1.049222 0.114 Uiso 1 1 calc GR . . . .
C27 C 0.5074(16) 0.2547(10) 0.7111(7) 0.060(4) Uani 0.7 1 d D U P A 2
H27A H 0.545935 0.280849 0.680931 0.090 Uiso 0.7 1 calc GR . P A 2
H27B H 0.427223 0.246121 0.694113 0.090 Uiso 0.7 1 calc GR . P A 2
H27C H 0.545683 0.207927 0.720793 0.090 Uiso 0.7 1 calc GR . P A 2

loop_
_atom_site_aniso_label
_atom_site_aniso_U_11
_atom_site_aniso_U_22
_atom_site_aniso_U_33
_atom_site_aniso_U_23
_atom_site_aniso_U_13
_atom_site_aniso_U_12
Dy1 0.01512(18) 0.01278(18) 0.01249(18) -0.00018(15) 0.00058(13) -0.00040(16)
Dy2 0.01455(18) 0.01480(19) 0.01806(19) 0.00119(16) 0.00237(14) 0.00017(16)
Br1 0.0772(8) 0.0135(4) 0.0332(5) -0.0002(4) -0.0017(5) -0.0077(5)
Br2 0.0858(8) 0.0245(5) 0.0168(5) 0.0037(4) 0.0026(5) -0.0014(5)
Br3 0.0717(7) 0.0190(5) 0.0343(5) -0.0081(4) -0.0074(5) 0.0024(5)
Br4 0.0638(7) 0.0386(6) 0.0157(4) 0.0019(4) 0.0005(4) 0.0106(5)
Br5 0.0636(7) 0.0234(5) 0.0173(4) 0.0049(4) 0.0013(4) 0.0072(4)
Br6 0.0997(9) 0.0238(5) 0.0168(5) -0.0036(4) 0.0013(5) 0.0028(5)
Br7 0.0918(9) 0.0235(5) 0.0358(6) 0.0122(4) 0.0046(6) 0.0106(5)
Br8 0.1075(10) 0.0261(6) 0.0355(6) -0.0088(5) 0.0027(6) 0.0160(6)
Br9 0.0674(8) 0.0222(5) 0.0573(7) -0.0033(5) 0.0101(6) -0.0151(5)
Br10 0.0680(8) 0.0385(6) 0.0474(7) -0.0015(5) -0.0043(6) -0.0102(5)
Br11 0.0745(8) 0.0277(5) 0.0315(5) -0.0058(4) 0.0028(5) 0.0124(5)
Br12 0.0620(7) 0.0342(6) 0.0192(5) 0.0072(4) -0.0077(4) 0.0036(5)
O1 0.036(4) 0.029(4) 0.038(4) 0.014(3) 0.008(3) -0.008(3)
O2 0.029(4) 0.028(3) 0.031(3) 0.011(3) 0.001(3) 0.005(3)
O3 0.025(3) 0.020(3) 0.041(4) 0.007(3) 0.002(3) 0.006(3)
O4 0.030(3) 0.019(3) 0.036(4) 0.007(3) 0.008(3) -0.007(3)
O5 0.043(4) 0.030(4) 0.018(3) -0.005(3) -0.011(3) -0.004(3)
O6 0.038(4) 0.064(5) 0.029(4) -0.008(3) 0.014(3) 0.001(4)
O7 0.023(3) 0.044(4) 0.023(3) 0.006(3) -0.003(3) 0.003(3)
O8 0.024(3) 0.045(4) 0.024(3) 0.010(3) 0.008(3) 0.001(3)
O9 0.037(4) 0.023(3) 0.033(4) -0.008(3) 0.002(3) 0.008(3)
O10 0.020(4) 0.041(4) 0.104(6) -0.034(4) 0.000(4) -0.006(3)
O11 0.042(4) 0.016(3) 0.037(4) 0.005(3) 0.018(3) -0.002(3)
O12 0.027(4) 0.041(4) 0.063(5) 0.016(4) 0.010(3) 0.011(3)
O13 0.049(7) 0.033(6) 0.069(8) -0.004(5) -0.005(6) -0.005(5)
O13A 0.033(10) 0.034(9) 0.041(11) 0.005(7) 0.005(8) -0.002(6)
O14 0.045(4) 0.105(7) 0.048(5) 0.006(5) -0.005(4) -0.037(5)
O15 0.026(4) 0.090(6) 0.076(6) 0.053(5) 0.026(4) 0.017(4)
O16 0.033(4) 0.021(4) 0.093(6) 0.005(4) 0.005(4) -0.001(3)
O17 0.046(7) 0.034(6) 0.026(5) 0.013(4) 0.004(4) -0.003(5)
O18 0.08(2) 0.06(2) 0.08(2) -0.007(12) 0.006(10) -0.020(17)
C1 0.024(5) 0.017(4) 0.023(5) 0.002(3) 0.001(4) -0.001(4)
C2 0.015(4) 0.017(4) 0.020(4) 0.010(3) 0.005(3) 0.006(3)
C3 0.027(5) 0.017(4) 0.024(5) 0.003(4) 0.004(4) 0.002(4)
C4 0.030(5) 0.011(4) 0.017(4) 0.006(3) 0.000(3) 0.001(3)
C5 0.011(4) 0.013(4) 0.020(4) 0.001(3) 0.004(3) -0.003(3)
C6 0.022(4) 0.021(4) 0.024(4) 0.000(4) 0.001(4) 0.003(4)
C7 0.029(5) 0.013(4) 0.016(4) 0.001(3) -0.002(3) 0.005(3)
C8 0.023(5) 0.013(4) 0.019(4) -0.002(3) 0.003(3) 0.000(3)
C9 0.034(5) 0.024(5) 0.016(4) -0.002(4) -0.001(4) 0.005(4)
C10 0.018(4) 0.022(4) 0.014(4) 0.002(3) -0.003(3) 0.003(3)
C11 0.017(4) 0.023(4) 0.015(4) 0.003(3) 0.001(3) -0.006(3)
C12 0.023(4) 0.016(4) 0.013(4) -0.004(3) 0.000(3) 0.003(3)
C13 0.015(4) 0.028(5) 0.015(4) 0.002(4) 0.002(3) 0.003(3)
C14 0.034(5) 0.021(5) 0.019(4) 0.012(4) 0.007(4) 0.003(4)
C15 0.033(5) 0.019(5) 0.025(5) -0.005(4) 0.000(4) 0.004(4)
C16 0.024(5) 0.015(4) 0.016(4) 0.009(3) 0.000(4) 0.003(3)
C17 0.022(5) 0.014(4) 0.040(5) -0.012(4) 0.004(4) 0.000(4)
C18 0.020(5) 0.016(4) 0.050(6) -0.007(4) 0.008(4) -0.002(4)
C19 0.026(5) 0.017(5) 0.052(6) -0.010(4) 0.014(4) -0.005(4)
C20 0.031(5) 0.021(5) 0.037(5) -0.009(4) 0.005(4) -0.001(4)
C21 0.024(5) 0.020(4) 0.017(4) 0.008(3) 0.003(4) -0.001(4)
C22 0.022(4) 0.017(4) 0.023(4) 0.011(4) 0.001(4) -0.005(3)
C23 0.032(5) 0.020(5) 0.019(4) 0.001(4) 0.004(4) -0.002(4)
C24 0.018(4) 0.021(4) 0.022(4) 0.014(4) -0.007(3) 0.004(3)
C25 0.046(10) 0.039(8) 0.099(12) 0.011(8) 0.013(9) 0.006(7)
C25A 0.042(15) 0.037(9) 0.068(19) -0.002(9) 0.007(14) 0.001(8)
C26 0.057(8) 0.127(13) 0.040(7) 0.017(8) -0.002(6) 0.009(8)
C27 0.071(10) 0.070(9) 0.040(6) -0.009(6) 0.013(6) -0.012(8)

loop_
_atom_type_symbol
_atom_type_description
_atom_type_scat_dispersion_real
_atom_type_scat_dispersion_imag
_atom_type_scat_source
C C 0.0033 0.0016 'International Tables Vol C Tables 4.2.6.8 and 6.1.1.4'
H H 0.0000 0.0000 'International Tables Vol C Tables 4.2.6.8 and 6.1.1.4'
Br Br -0.2901 2.4595 'International Tables Vol C Tables 4.2.6.8 and 6.1.1.4'
Dy Dy -0.1892 4.4098 'International Tables Vol C Tables 4.2.6.8 and 6.1.1.4'
O O 0.0106 0.0060 'International Tables Vol C Tables 4.2.6.8 and 6.1.1.4'

loop_
_geom_angle_atom_site_label_1
_geom_angle_atom_site_label_2
_geom_angle_atom_site_label_3
_geom_angle
_geom_angle_site_symmetry_1
_geom_angle_site_symmetry_3
_geom_angle_publ_flag
O1 Dy1 O4 91.7(2) . 2_556 ?
O1 Dy1 O7 86.7(2) . 4_575 ?
O4 Dy1 O7 89.4(2) 2_556 4_575 ?
O5 Dy1 O1 86.5(2) . . ?
O5 Dy1 O4 87.8(2) . 2_556 ?
O5 Dy1 O7 172.6(2) . 4_575 ?
O9 Dy1 O1 90.6(2) . . ?
O9 Dy1 O4 177.1(2) . 2_556 ?
O9 Dy1 O5 94.1(2) . . ?
O9 Dy1 O7 89.0(2) . 4_575 ?
O11 Dy1 O1 178.0(2) . . ?
O11 Dy1 O4 87.6(2) . 2_556 ?
O11 Dy1 O5 95.4(2) . . ?
O11 Dy1 O7 91.4(2) . 4_575 ?
O11 Dy1 O9 90.0(2) . . ?
O2 Dy2 O13 147.6(4) 2_546 . ?
O2 Dy2 O13A 139.1(8) 2_546 . ?
O2 Dy2 O14 143.2(3) 2_546 . ?
O2 Dy2 O16 73.1(2) 2_546 . ?
O2 Dy2 O17 76.5(5) 2_546 . ?
O3 Dy2 O2 85.5(2) . 2_546 ?
O3 Dy2 O13 70.7(4) . . ?
O3 Dy2 O13A 73.8(6) . . ?
O3 Dy2 O14 117.9(3) . . ?
O3 Dy2 O15 136.6(2) . . ?
O3 Dy2 O16 150.8(2) . . ?
O3 Dy2 O17 74.6(5) . . ?
O3 Dy2 O18 80.0(17) . . ?
O8 Dy2 O2 83.5(2) 3_667 2_546 ?
O8 Dy2 O3 81.8(2) 3_667 . ?
O8 Dy2 O13 113.2(5) 3_667 . ?
O8 Dy2 O13A 126.3(7) 3_667 . ?
O8 Dy2 O14 73.2(2) 3_667 . ?
O8 Dy2 O15 138.1(2) 3_667 . ?
O8 Dy2 O16 76.3(2) 3_667 . ?
O8 Dy2 O17 150.1(5) 3_667 . ?
O8 Dy2 O18 150.0(19) 3_667 . ?
O13A Dy2 O14 77.3(8) . . ?
O13A Dy2 O17 64.3(9) . . ?
O14 Dy2 O13 69.2(4) . . ?
O14 Dy2 O17 134.6(5) . . ?
O15 Dy2 O2 110.5(3) . 2_546 ?
O15 Dy2 O13 76.2(5) . . ?
O15 Dy2 O13A 68.0(6) . . ?
O15 Dy2 O14 73.0(3) . . ?
O15 Dy2 O16 71.1(3) . . ?
O15 Dy2 O17 70.8(5) . . ?
O15 Dy2 O18 68.6(19) . . ?
O16 Dy2 O13 136.2(4) . . ?
O16 Dy2 O13A 135.1(7) . . ?
O16 Dy2 O14 73.9(3) . . ?
O16 Dy2 O17 117.6(4) . . ?
O18 Dy2 O2 71.4(15) . 2_546 ?
O18 Dy2 O13 82.8(13) . . ?
O18 Dy2 O14 136.7(19) . . ?
O18 Dy2 O16 110.5(13) . . ?
C1 O1 Dy1 154.0(6) . . ?
C1 O2 Dy2 150.8(6) . 2_556 ?
C8 O3 Dy2 158.2(6) . . ?
C8 O4 Dy1 144.4(5) . 2_546 ?
C9 O5 Dy1 154.4(6) . . ?
C16 O7 Dy1 144.7(5) . 4_676 ?
C16 O8 Dy2 159.5(5) . 3_667 ?
C17 O9 Dy1 156.6(6) . . ?
C21 O11 Dy1 166.5(6) . . ?
C25 O13 Dy2 126.6(10) . . ?
C25A O13A Dy2 129.2(15) . . ?
C26 O14 Dy2 130.3(7) . . ?
C27 O17 Dy2 125.2(10) . . ?
O1 C1 C2 116.8(7) . . ?
O2 C1 O1 126.6(8) . . ?
O2 C1 C2 116.6(7) . . ?
C3 C2 C1 120.8(7) . . ?
C3 C2 C7 119.1(7) . . ?
C7 C2 C1 120.2(7) . . ?
C2 C3 Br1 119.4(6) . . ?
C2 C3 C4 120.1(8) . . ?
C4 C3 Br1 120.5(6) . . ?
C3 C4 Br2 120.5(6) . . ?
C5 C4 Br2 118.6(6) . . ?
C5 C4 C3 121.0(7) . . ?
C4 C5 C6 118.6(7) . . ?
C4 C5 C8 122.6(7) . . ?
C6 C5 C8 118.8(7) . . ?
C5 C6 Br3 118.0(6) . . ?
C7 C6 Br3 121.4(6) . . ?
C7 C6 C5 120.6(7) . . ?
C2 C7 Br4 117.9(6) . . ?
C6 C7 Br4 121.5(6) . . ?
C6 C7 C2 120.6(7) . . ?
O3 C8 O4 126.6(8) . . ?
O3 C8 C5 116.5(7) . . ?
O4 C8 C5 116.9(7) . . ?
O5 C9 C10 117.4(8) . . ?
O6 C9 O5 126.1(8) . . ?
O6 C9 C10 116.5(8) . . ?
C11 C10 C9 120.0(7) . . ?
C15 C10 C9 120.5(7) . . ?
C15 C10 C11 119.4(7) . . ?
C10 C11 Br5 118.6(6) . . ?
C10 C11 C12 119.7(7) . . ?
C12 C11 Br5 121.6(6) . . ?
C11 C12 Br6 119.9(6) . . ?
C13 C12 Br6 119.9(6) . . ?
C13 C12 C11 120.2(7) . . ?
C12 C13 C16 120.2(7) . . ?
C14 C13 C12 119.7(7) . . ?
C14 C13 C16 120.1(7) . . ?
C13 C14 Br7 118.1(6) . . ?
C13 C14 C15 120.5(7) . . ?
C15 C14 Br7 121.3(6) . . ?
C10 C15 Br8 118.2(6) . . ?
C10 C15 C14 120.3(7) . . ?
C14 C15 Br8 121.5(6) . . ?
O7 C16 O8 127.0(7) . . ?
O7 C16 C13 116.4(7) . . ?
O8 C16 C13 116.6(7) . . ?
O9 C17 C18 117.7(7) . . ?
O10 C17 O9 124.9(8) . . ?
O10 C17 C18 117.4(7) . . ?
C19 C18 C17 120.7(8) . . ?
C19 C18 C20 119.0(8) . 3_666 ?
C20 C18 C17 120.3(9) 3_666 . ?
C18 C19 Br9 118.4(7) . . ?
C18 C19 C20 121.6(8) . . ?
C20 C19 Br9 120.0(8) . . ?
C18 C20 Br10 118.5(7) 3_666 . ?
C19 C20 Br10 122.2(7) . . ?
C19 C20 C18 119.4(9) . 3_666 ?
O11 C21 C22 117.6(7) . . ?
O12 C21 O11 126.5(8) . . ?
O12 C21 C22 115.9(7) . . ?
C23 C22 C21 120.3(8) . . ?
C23 C22 C24 119.6(7) . 3_676 ?
C24 C22 C21 120.1(7) 3_676 . ?
C22 C23 Br11 119.1(6) . . ?
C22 C23 C24 120.6(8) . . ?
C24 C23 Br11 120.3(6) . . ?
C22 C24 Br12 119.0(6) 3_676 . ?
C22 C24 C23 119.8(7) 3_676 . ?
C23 C24 Br12 121.2(6) . . ?

loop_
_geom_bond_atom_site_label_1
_geom_bond_atom_site_label_2
_geom_bond_distance
_geom_bond_site_symmetry_2
_geom_bond_publ_flag
Dy1 O1 2.259(6) . ?
Dy1 O4 2.265(5) 2_556 ?
Dy1 O5 2.230(5) . ?
Dy1 O7 2.281(6) 4_575 ?
Dy1 O9 2.206(6) . ?
Dy1 O11 2.205(6) . ?
Dy2 O2 2.326(6) 2_546 ?
Dy2 O3 2.293(6) . ?
Dy2 O8 2.278(6) 3_667 ?
Dy2 O13 2.428(9) . ?
Dy2 O13A 2.420(14) . ?
Dy2 O14 2.425(7) . ?
Dy2 O15 2.301(7) . ?
Dy2 O16 2.415(7) . ?
Dy2 O17 2.454(8) . ?
Dy2 O18 2.310(12) . ?
Br1 C3 1.880(8) . ?
Br2 C4 1.892(8) . ?
Br3 C6 1.891(8) . ?
Br4 C7 1.892(8) . ?
Br5 C11 1.880(8) . ?
Br6 C12 1.885(8) . ?
Br7 C14 1.888(8) . ?
Br8 C15 1.885(8) . ?
Br9 C19 1.893(9) . ?
Br10 C20 1.883(9) . ?
Br11 C23 1.883(8) . ?
Br12 C24 1.882(8) . ?
O1 C1 1.240(10) . ?
O2 C1 1.236(10) . ?
O3 C8 1.234(9) . ?
O4 C8 1.240(9) . ?
O5 C9 1.255(10) . ?
O6 C9 1.233(10) . ?
O7 C16 1.225(9) . ?
O8 C16 1.254(9) . ?
O9 C17 1.260(10) . ?
O10 C17 1.223(10) . ?
O11 C21 1.251(9) . ?
O12 C21 1.221(10) . ?
O13 C25 1.554(16) . ?
O13A C25A 1.548(19) . ?
O14 C26 1.441(12) . ?
O17 C27 1.438(13) . ?
C1 C2 1.529(11) . ?
C2 C3 1.386(11) . ?
C2 C7 1.390(11) . ?
C3 C4 1.400(11) . ?
C4 C5 1.379(11) . ?
C5 C6 1.400(11) . ?
C5 C8 1.522(10) . ?
C6 C7 1.384(11) . ?
C9 C10 1.520(11) . ?
C10 C11 1.395(11) . ?
C10 C15 1.388(11) . ?
C11 C12 1.402(10) . ?
C12 C13 1.389(11) . ?
C13 C14 1.375(11) . ?
C13 C16 1.542(11) . ?
C14 C15 1.395(11) . ?
C17 C18 1.499(12) . ?
C18 C19 1.382(13) . ?
C18 C20 1.399(12) 3_666 ?
C19 C20 1.394(12) . ?
C21 C22 1.519(11) . ?
C22 C23 1.381(11) . ?
C22 C24 1.385(12) 3_676 ?
C23 C24 1.404(11) . ?

loop_
_geom_hbond_atom_site_label_D
_geom_hbond_atom_site_label_H
_geom_hbond_atom_site_label_A
_geom_hbond_distance_DH
_geom_hbond_distance_HA
_geom_hbond_distance_DA
_geom_hbond_angle_DHA
_geom_hbond_site_symmetry_A
_geom_hbond_publ_flag
O13 H13 O12 0.853(10) 2.03(13) 2.654(16) 129(14) 2_646 yes
O13A H13A O6 0.853(10) 2.47(15) 3.14(3) 136(19) 2_646 yes
O14 H14 O12 0.858(10) 1.91(3) 2.732(10) 159(7) 2_646 yes
O15 H15B O6 0.85(2) 1.83(5) 2.649(9) 163(13) 2_646 yes
O16 H16B O10 0.85(2) 2.03(5) 2.770(9) 145(8) 2_646 yes
C26 H26A O16 0.96 2.59 3.184(16) 120.2 . yes
